data_4100135
_journal_name_full 'Journal of the American Chemical Society'
_journal_paper_doi 10.1021/ja050713n
_journal_year 2005
_chemical_formula_sum 'C26 H32 Cl2 N2 Pd Si2'
_chemical_formula_weight 606.02
_space_group_IT_number 2
_space_group_name_Hall '-P 1'
_space_group_name_H-M_alt 'P -1'
_symmetry_cell_setting triclinic
_symmetry_space_group_name_Hall '-P 1'
_symmetry_space_group_name_H-M 'P -1'
_cell_angle_alpha 81.847(4)
_cell_angle_beta 85.104(4)
_cell_angle_gamma 70.768(4)
_cell_formula_units_Z 1
_cell_length_a 6.4971(18)
_cell_length_b 9.484(3)
_cell_length_c 12.703(4)
_cell_measurement_temperature 273(2)
_cell_volume 731.0(4)
_diffrn_ambient_temperature 273(2)
_exptl_crystal_density_diffrn 1.377
_cod_depositor_comments
;
The following automatic conversions were performed:
'_symmetry_cell_setting' value 'Triclinic' changed to 'triclinic'
according to '/home/saulius/struct/CIF-dictionaries/cif_core.dic'
dictionary named 'cif_core.dic' version 2.4.1 from 2010-06-29.

Automatic conversion script
Id: cif_fix_enum 1527 2010-12-29 10:47:43Z saulius 
;
_cod_original_sg_symbol_Hall '-P 1 '
_cod_original_sg_symbol_H-M 'P -1   '
_cod_database_code 4100135

loop_
_symmetry_equiv_pos_as_xyz
'x, y, z'
'-x, -y, -z'

loop_
_atom_site_label
_atom_site_type_symbol
_atom_site_fract_x
_atom_site_fract_y
_atom_site_fract_z
_atom_site_U_iso_or_equiv
_atom_site_adp_type
_atom_site_occupancy
_atom_site_symmetry_multiplicity
_atom_site_calc_flag
_atom_site_refinement_flags
_atom_site_disorder_assembly
_atom_site_disorder_group
Pd1 Pd 0.5000 0.5000 0.5000 0.02919(9) Uani 1 2 d S . .
Cl1 Cl 0.76101(7) 0.42629(5) 0.36665(3) 0.03819(12) Uani 1 1 d . . .
Si1 Si 0.42023(8) 1.25186(5) 0.08101(4) 0.03452(13) Uani 1 1 d . . .
N1 N 0.3056(2) 0.65095(15) 0.39227(11) 0.0294(3) Uani 1 1 d . . .
C1 C 0.3604(3) 0.76722(19) 0.33998(13) 0.0309(4) Uani 1 1 d . . .
H1 H 0.4859 0.7832 0.3580 0.037 Uiso 1 1 calc R . .
C2 C 0.2356(3) 0.86500(18) 0.25942(13) 0.0315(4) Uani 1 1 d . . .
C3 C 0.0468(3) 0.8395(2) 0.23390(14) 0.0351(4) Uani 1 1 d . . .
H3 H -0.0402 0.9022 0.1804 0.042 Uiso 1 1 calc R . .
C4 C -0.0086(3) 0.7207(2) 0.28874(14) 0.0349(4) Uani 1 1 d . . .
H4 H -0.1339 0.7025 0.2728 0.042 Uiso 1 1 calc R . .
C5 C 0.1227(3) 0.62856(19) 0.36756(13) 0.0319(4) Uani 1 1 d . . .
H5 H 0.0836 0.5487 0.4047 0.038 Uiso 1 1 calc R . .
C6 C 0.3024(3) 0.9868(2) 0.20356(14) 0.0353(4) Uani 1 1 d . . .
C7 C 0.3549(3) 1.0883(2) 0.15461(15) 0.0381(4) Uani 1 1 d . . .
C8 C 0.2832(3) 1.2984(2) -0.04808(16) 0.0475(5) Uani 1 1 d . . .
H8A H 0.3353 1.2133 -0.0875 0.071 Uiso 1 1 calc R . .
H8B H 0.3152 1.3828 -0.0884 0.071 Uiso 1 1 calc R . .
H8C H 0.1284 1.3231 -0.0350 0.071 Uiso 1 1 calc R . .
C9 C 0.7211(3) 1.1989(3) 0.0583(2) 0.0609(6) Uani 1 1 d . . .
H9A H 0.7731 1.1090 0.0240 0.091 Uiso 1 1 calc R . .
H9B H 0.7887 1.1815 0.1253 0.091 Uiso 1 1 calc R . .
H9C H 0.7567 1.2790 0.0137 0.091 Uiso 1 1 calc R . .
C10 C 0.3152(4) 1.4090(2) 0.16331(18) 0.0566(6) Uani 1 1 d . . .
H10A H 0.3246 1.5001 0.1224 0.085 Uiso 1 1 calc R . .
H10B H 0.4007 1.3873 0.2251 0.085 Uiso 1 1 calc R . .
H10C H 0.1657 1.4212 0.1850 0.085 Uiso 1 1 calc R . .
C11 C 0.2472(10) 1.0459(13) 0.5174(10) 0.0384(17) Uani 0.278(5) 1 d PGU A 1
H11 H 0.0966 1.0725 0.5285 0.046 Uiso 0.278(5) 1 d PG A 1
C12 C 0.3371(15) 1.1328(10) 0.4421(9) 0.0374(16) Uani 0.278(5) 1 d PGU A 1
H12 H 0.2466 1.2175 0.4029 0.045 Uiso 0.278(5) 1 d PG A 1
C13 C 0.5621(17) 1.0931(12) 0.4256(8) 0.0385(15) Uani 0.278(5) 1 d PGU A 1
H13 H 0.6223 1.1512 0.3752 0.046 Uiso 0.278(5) 1 d PG A 1
C14 C 0.6974(10) 0.9665(14) 0.4842(9) 0.0350(16) Uani 0.278(5) 1 d PGU A 1
H14 H 0.8480 0.9399 0.4731 0.042 Uiso 0.278(5) 1 d PG A 1
C15 C 0.6076(17) 0.8796(11) 0.5595(9) 0.0399(16) Uani 0.278(5) 1 d PGU A 1
H15 H 0.6981 0.7949 0.5988 0.048 Uiso 0.278(5) 1 d PG A 1
C16 C 0.3825(18) 0.9193(12) 0.5761(9) 0.0417(18) Uani 0.278(5) 1 d PGU A 1
H16 H 0.3224 0.8612 0.6265 0.050 Uiso 0.278(5) 1 d PG A 1
C17 C 0.3129(12) 1.0830(14) 0.4790(11) 0.0363(18) Uani 0.222(5) 1 d PGU A 2
H17 H 0.1686 1.1413 0.4674 0.044 Uiso 0.222(5) 1 d PG A 2
C18 C 0.482(2) 1.1267(12) 0.4251(9) 0.0376(17) Uani 0.222(5) 1 d PGU A 2
H18 H 0.4502 1.2142 0.3775 0.045 Uiso 0.222(5) 1 d PG A 2
C19 C 0.6971(16) 1.0395(16) 0.4425(9) 0.0375(17) Uani 0.222(5) 1 d PGU A 2
H19 H 0.8100 1.0687 0.4065 0.045 Uiso 0.222(5) 1 d PG A 2
C20 C 0.7440(13) 0.9086(15) 0.5138(11) 0.0383(19) Uani 0.222(5) 1 d PGU A 2
H20 H 0.8882 0.8503 0.5254 0.046 Uiso 0.222(5) 1 d PG A 2
C21 C 0.575(2) 0.8649(12) 0.5677(9) 0.0381(18) Uani 0.222(5) 1 d PGU A 2
H21 H 0.6067 0.7774 0.6153 0.046 Uiso 0.222(5) 1 d PG A 2
C22 C 0.3597(18) 0.9521(16) 0.5503(10) 0.0387(18) Uani 0.222(5) 1 d PGU A 2
H22 H 0.2469 0.9229 0.5863 0.046 Uiso 0.222(5) 1 d PG A 2

loop_
_atom_site_aniso_label
_atom_site_aniso_U_11
_atom_site_aniso_U_22
_atom_site_aniso_U_33
_atom_site_aniso_U_23
_atom_site_aniso_U_13
_atom_site_aniso_U_12
Pd1 0.03058(12) 0.02787(12) 0.02966(13) 0.00625(7) -0.00649(7) -0.01281(8)
Cl1 0.0374(2) 0.0394(3) 0.0366(2) 0.00248(19) -0.00036(18) -0.01395(19)
Si1 0.0395(3) 0.0273(3) 0.0356(3) 0.0076(2) -0.0074(2) -0.0125(2)
N1 0.0315(7) 0.0277(7) 0.0292(7) 0.0028(6) -0.0037(6) -0.0117(6)
C1 0.0329(8) 0.0299(9) 0.0312(9) 0.0007(7) -0.0024(7) -0.0136(7)
C2 0.0394(9) 0.0249(8) 0.0283(8) 0.0006(7) -0.0003(7) -0.0095(7)
C3 0.0373(9) 0.0333(9) 0.0304(9) 0.0040(7) -0.0069(7) -0.0072(7)
C4 0.0315(8) 0.0380(10) 0.0357(9) -0.0002(7) -0.0066(7) -0.0125(7)
C5 0.0344(8) 0.0315(9) 0.0310(9) 0.0018(7) -0.0020(7) -0.0143(7)
C6 0.0438(10) 0.0302(9) 0.0306(9) 0.0021(7) -0.0051(7) -0.0117(8)
C7 0.0476(10) 0.0305(9) 0.0347(9) 0.0029(7) -0.0054(8) -0.0124(8)
C8 0.0521(11) 0.0473(11) 0.0410(11) 0.0104(9) -0.0113(9) -0.0171(9)
C9 0.0449(11) 0.0588(14) 0.0713(16) 0.0261(12) -0.0127(11) -0.0177(10)
C10 0.0811(16) 0.0334(11) 0.0548(13) -0.0009(9) -0.0111(12) -0.0175(11)
C11 0.037(3) 0.040(3) 0.039(3) -0.006(2) 0.000(2) -0.014(2)
C12 0.034(3) 0.037(3) 0.038(3) -0.001(2) 0.000(2) -0.011(2)
C13 0.036(3) 0.038(2) 0.040(2) -0.003(2) 0.000(2) -0.011(2)
C14 0.030(3) 0.038(3) 0.037(3) -0.005(2) -0.001(2) -0.011(2)
C15 0.038(3) 0.039(2) 0.040(2) 0.001(2) -0.001(2) -0.011(2)
C16 0.041(3) 0.040(3) 0.041(3) -0.001(2) -0.001(3) -0.010(2)
C17 0.032(3) 0.036(3) 0.039(3) -0.002(2) -0.002(3) -0.010(2)
C18 0.035(3) 0.036(3) 0.039(3) -0.002(2) 0.000(3) -0.011(2)
C19 0.035(3) 0.038(3) 0.039(3) 0.000(2) 0.001(3) -0.012(2)
C20 0.038(3) 0.035(3) 0.038(3) 0.000(2) -0.002(3) -0.009(3)
C21 0.037(3) 0.037(3) 0.040(3) 0.000(2) 0.001(3) -0.015(2)
C22 0.037(3) 0.038(3) 0.039(3) 0.002(2) 0.002(3) -0.013(2)

loop_
_geom_bond_atom_site_label_1
_geom_bond_atom_site_label_2
_geom_bond_distance
_geom_bond_site_symmetry_2
_geom_bond_publ_flag
Pd1 N1 2.0163(14) 2_666 ?
Pd1 N1 2.0163(14) . ?
Pd1 Cl1 2.3018(6) . ?
Pd1 Cl1 2.3018(6) 2_666 ?
Si1 C7 1.8482(19) . ?
Si1 C10 1.852(2) . ?
Si1 C9 1.858(2) . ?
Si1 C8 1.861(2) . ?
N1 C1 1.339(2) . ?
N1 C5 1.343(2) . ?
C1 C2 1.393(2) . ?
C1 H1 0.9300 . ?
C2 C3 1.398(3) . ?
C2 C6 1.439(2) . ?
C3 C4 1.373(3) . ?
C3 H3 0.9300 . ?
C4 C5 1.378(2) . ?
C4 H4 0.9300 . ?
C5 H5 0.9300 . ?
C6 C7 1.200(3) . ?
C8 H8A 0.9600 . ?
C8 H8B 0.9600 . ?
C8 H8C 0.9600 . ?
C9 H9A 0.9600 . ?
C9 H9B 0.9600 . ?
C9 H9C 0.9600 . ?
C10 H10A 0.9600 . ?
C10 H10B 0.9600 . ?
C10 H10C 0.9600 . ?
C11 C12 1.3900 . ?
C11 C16 1.3900 . ?
C11 H11 0.9300 . ?
C12 C13 1.3900 . ?
C12 H12 0.9299 . ?
C13 C14 1.3899 . ?
C13 H13 0.9300 . ?
C14 C15 1.3900 . ?
C14 H14 0.9300 . ?
C15 C16 1.3900 . ?
C15 H15 0.9300 . ?
C16 H16 0.9301 . ?
C17 C18 1.3900 . ?
C17 C22 1.3901 . ?
C17 H17 0.9300 . ?
C18 C19 1.3900 . ?
C18 H18 0.9300 . ?
C19 C20 1.3900 . ?
C19 H19 0.9300 . ?
C20 C21 1.3901 . ?
C20 H20 0.9300 . ?
C21 C22 1.3900 . ?
C21 H21 0.9299 . ?
C22 H22 0.9300 . ?
